data_4023319
loop_
_publ_author_name
'Jin-Yuan Wang'
'Xue-Fei Guo'
'De-Xiang Wang'
'Zhi-Tang Huang'
'Mei-Xiang Wang'

_publ_section_title
;
 A New Strategy for the Synthesis of 1,4-Benzodiazepine Derivatives
 Based on the Tandem N-Alkylation-Ring Opening-Cyclization Reactions
 of Methyl 1-Arylaziridine-2-carboxylates with
 N-[2-Bromomethyl(phenyl)]trifluoroacetamides
;
_journal_name_full 'Journal of Organic Chemistry'
_journal_page_first 1979
_journal_page_last 1982
_journal_paper_doi 10.1021/jo7024306
_journal_volume 73
_journal_year 2008
_chemical_formula_sum 'C20 H19 F3 N2 O3'
_chemical_formula_weight 392.37
_chemical_name_systematic
; 
 ? 
;
_space_group_IT_number 14
_symmetry_cell_setting monoclinic
_symmetry_space_group_name_Hall '-P 2ybc'
_symmetry_space_group_name_H-M 'P 1 21/c 1'
_atom_sites_solution_hydrogens geom
_atom_sites_solution_primary direct
_atom_sites_solution_secondary difmap
_audit_creation_method SHELXL-97
_cell_angle_alpha 90.00
_cell_angle_beta 94.06(3)
_cell_angle_gamma 90.00
_cell_formula_units_Z 4
_cell_length_a 14.100(3)
_cell_length_b 7.9174(16)
_cell_length_c 17.453(4)
_cell_measurement_reflns_used 4333
_cell_measurement_temperature 296(2)
_cell_measurement_theta_max 27.48
_cell_measurement_theta_min 1.45
_cell_volume 1943.5(7)
_computing_cell_refinement 'Rapid Auto(Rigaku 2001)'
_computing_data_collection 'Rapid Auto(Rigaku 2001)'
_computing_data_reduction 'Rapid Auto(Rigaku 2001)'
_computing_structure_refinement 'SHELXL-97 (Sheldrick, 1997)'
_computing_structure_solution 'SHELXS-97 (Sheldrick, 1990)'
_diffrn_ambient_temperature 296(2)
_diffrn_measured_fraction_theta_full 0.973
_diffrn_measured_fraction_theta_max 0.973
_diffrn_measurement_device_type 'Rigaku raxis Rapid IP'
_diffrn_measurement_method "'\w oscillation"
_diffrn_radiation_monochromator graphite
_diffrn_radiation_source 'Rotating Anode'
_diffrn_radiation_type MoK\a
_diffrn_radiation_wavelength 0.71073
_diffrn_reflns_av_R_equivalents 0.0534
_diffrn_reflns_av_sigmaI/netI 0.0636
_diffrn_reflns_limit_h_max 18
_diffrn_reflns_limit_h_min -18
_diffrn_reflns_limit_k_max 10
_diffrn_reflns_limit_k_min -10
_diffrn_reflns_limit_l_max 22
_diffrn_reflns_limit_l_min -22
_diffrn_reflns_number 7161
_diffrn_reflns_theta_full 27.48
_diffrn_reflns_theta_max 27.48
_diffrn_reflns_theta_min 1.45
_exptl_absorpt_coefficient_mu 0.110
_exptl_absorpt_correction_T_max 0.9795
_exptl_absorpt_correction_T_min 0.9564
_exptl_absorpt_correction_type empirical
_exptl_absorpt_process_details abscor
_exptl_crystal_colour colorless
_exptl_crystal_density_diffrn 1.341
_exptl_crystal_density_method 'not measured'
_exptl_crystal_description 'thin plate'
_exptl_crystal_F_000 816
_exptl_crystal_size_max 0.41
_exptl_crystal_size_mid 0.36
_exptl_crystal_size_min 0.19
_refine_diff_density_max 0.413
_refine_diff_density_min -0.281
_refine_diff_density_rms 0.047
_refine_ls_extinction_method none
_refine_ls_goodness_of_fit_ref 1.090
_refine_ls_hydrogen_treatment none
_refine_ls_matrix_type full
_refine_ls_number_parameters 253
_refine_ls_number_reflns 4333
_refine_ls_number_restraints 0
_refine_ls_restrained_S_all 1.090
_refine_ls_R_factor_all 0.2005
_refine_ls_R_factor_gt 0.1160
_refine_ls_shift/su_max 0.000
_refine_ls_shift/su_mean 0.000
_refine_ls_structure_factor_coef Fsqd
_refine_ls_weighting_details 'calc w=1/[\s^2^(Fo^2^)+(0.1141P)^2^+2.0835P] where P=(Fo^2^+2Fc^2^)/3'
_refine_ls_weighting_scheme calc
_refine_ls_wR_factor_gt 0.2864
_refine_ls_wR_factor_ref 0.3314
_reflns_number_gt 2125
_reflns_number_total 4333
_reflns_threshold_expression >2sigma(I)
_cod_data_source_file jo7024306-File001.cif
_cod_data_source_block a
_cod_depositor_comments
;
The following automatic conversions were performed:
'_symmetry_cell_setting' value 'Monoclinic' changed to 'monoclinic'
according to '/home/saulius/struct/CIF-dictionaries/cif_core.dic'
dictionary named 'cif_core.dic' version 2.4.1 from 2010-06-29.

Automatic conversion script
Id: cif_fix_enum 1527 2010-12-29 10:47:43Z saulius 
;
_cod_original_sg_symbol_H-M 'P 21/c'
_cod_database_code 4023319

loop_
_symmetry_equiv_pos_as_xyz
'x, y, z'
'-x, y+1/2, -z+1/2'
'-x, -y, -z'
'x, -y-1/2, z-1/2'

loop_
_atom_site_label
_atom_site_type_symbol
_atom_site_fract_x
_atom_site_fract_y
_atom_site_fract_z
_atom_site_U_iso_or_equiv
_atom_site_adp_type
_atom_site_occupancy
_atom_site_symmetry_multiplicity
_atom_site_calc_flag
_atom_site_refinement_flags
_atom_site_disorder_assembly
_atom_site_disorder_group
N1 N 0.2094(3) 0.7928(5) 0.4029(2) 0.0622(10) Uani 1 1 d . . .
N2 N 0.3928(3) 0.6269(6) 0.4195(3) 0.0843(14) Uani 1 1 d . . .
O1 O 0.0701(3) 0.6064(6) 0.3244(2) 0.0926(13) Uani 1 1 d . . .
O2 O 0.1748(3) 0.4859(5) 0.2516(2) 0.0863(12) Uani 1 1 d . . .
O3 O 0.1792(3) 0.9892(5) 0.3110(2) 0.0913(13) Uani 1 1 d . . .
C1 C 0.2012(5) 0.7288(7) 0.4803(3) 0.0750(15) Uani 1 1 d . . .
C2 C 0.1111(5) 0.7019(7) 0.5055(3) 0.0896(18) Uani 1 1 d . . .
H2A H 0.0565 0.7270 0.4746 0.108 Uiso 1 1 calc R . .
C3 C 0.1059(7) 0.6353(10) 0.5796(4) 0.120(3) Uani 1 1 d . . .
H3A H 0.0473 0.6156 0.5992 0.144 Uiso 1 1 calc R . .
C4 C 0.1897(9) 0.5992(10) 0.6232(4) 0.135(3) Uani 1 1 d . . .
H4A H 0.1863 0.5570 0.6727 0.162 Uiso 1 1 calc R . .
C5 C 0.2780(7) 0.6238(10) 0.5954(4) 0.123(3) Uani 1 1 d . . .
H5A H 0.3326 0.5968 0.6259 0.148 Uiso 1 1 calc R . .
C6 C 0.2857(5) 0.6877(8) 0.5231(3) 0.0922(19) Uani 1 1 d . . .
C7 C 0.3817(5) 0.7101(10) 0.4928(3) 0.100(2) Uani 1 1 d . . .
H7A H 0.3936 0.8300 0.4869 0.120 Uiso 1 1 calc R . .
H7B H 0.4295 0.6666 0.5304 0.120 Uiso 1 1 calc R . .
C8 C 0.3097(4) 0.5456(7) 0.3821(3) 0.0717(14) Uani 1 1 d . . .
H8A H 0.2787 0.4788 0.4196 0.086 Uiso 1 1 calc R . .
H8B H 0.3300 0.4692 0.3430 0.086 Uiso 1 1 calc R . .
C9 C 0.2378(3) 0.6712(6) 0.3447(3) 0.0590(12) Uani 1 1 d . . .
H9A H 0.2689 0.7338 0.3051 0.071 Uiso 1 1 calc R . .
C10 C 0.4716(4) 0.6663(7) 0.3776(4) 0.0787(16) Uani 1 1 d . . .
C11 C 0.5522(5) 0.7433(10) 0.4156(4) 0.113(2) Uani 1 1 d . . .
H11A H 0.5533 0.7699 0.4676 0.136 Uiso 1 1 calc R . .
C12 C 0.6294(5) 0.7780(11) 0.3736(6) 0.128(3) Uani 1 1 d . . .
H12A H 0.6823 0.8291 0.3987 0.153 Uiso 1 1 calc R . .
C13 C 0.6321(5) 0.7413(10) 0.2970(5) 0.114(3) Uani 1 1 d . . .
H13A H 0.6856 0.7683 0.2713 0.137 Uiso 1 1 calc R . .
C14 C 0.5566(4) 0.6654(7) 0.2590(4) 0.0867(18) Uani 1 1 d . . .
C15 C 0.4757(4) 0.6307(7) 0.3004(4) 0.0791(16) Uani 1 1 d . . .
H15A H 0.4230 0.5816 0.2743 0.095 Uiso 1 1 calc R . .
C16 C 0.5559(5) 0.6242(10) 0.1751(4) 0.114(2) Uani 1 1 d . . .
H16A H 0.6161 0.6541 0.1565 0.171 Uiso 1 1 calc R . .
H16B H 0.5062 0.6867 0.1474 0.171 Uiso 1 1 calc R . .
H16C H 0.5450 0.5054 0.1678 0.171 Uiso 1 1 calc R . .
C17 C 0.1497(4) 0.5866(6) 0.3072(3) 0.0647(12) Uani 1 1 d . . .
C18 C 0.0988(4) 0.3925(10) 0.2103(4) 0.114(2) Uani 1 1 d . . .
H18A H 0.1247 0.3236 0.1717 0.171 Uiso 1 1 calc R . .
H18B H 0.0536 0.4702 0.1864 0.171 Uiso 1 1 calc R . .
H18C H 0.0677 0.3218 0.2456 0.171 Uiso 1 1 calc R . .
C19 C 0.1822(3) 0.9463(6) 0.3772(3) 0.0632(12) Uani 1 1 d . . .
C20 C 0.1607(6) 1.0810(8) 0.4355(4) 0.0945(19) Uani 1 1 d . . .
F1 F 0.1570(4) 1.2303(5) 0.4055(3) 0.1449(18) Uani 1 1 d . . .
F2 F 0.0750(5) 1.0628(6) 0.4594(4) 0.193(3) Uani 1 1 d . . .
F3 F 0.2137(6) 1.0837(8) 0.4949(3) 0.249(5) Uani 1 1 d . . .

loop_
_atom_site_aniso_label
_atom_site_aniso_U_11
_atom_site_aniso_U_22
_atom_site_aniso_U_33
_atom_site_aniso_U_23
_atom_site_aniso_U_13
_atom_site_aniso_U_12
N1 0.075(3) 0.056(2) 0.056(2) 0.0050(18) 0.0061(18) 0.001(2)
N2 0.076(3) 0.087(3) 0.087(3) -0.003(3) -0.015(2) -0.003(3)
O1 0.060(2) 0.112(3) 0.106(3) -0.024(2) 0.011(2) -0.002(2)
O2 0.069(2) 0.099(3) 0.089(3) -0.034(2) -0.0012(19) 0.003(2)
O3 0.129(3) 0.080(3) 0.065(2) 0.016(2) 0.005(2) 0.016(2)
C1 0.105(4) 0.064(3) 0.057(3) 0.009(2) 0.014(3) 0.004(3)
C2 0.124(5) 0.073(4) 0.075(4) 0.011(3) 0.034(3) 0.009(4)
C3 0.170(8) 0.100(5) 0.098(5) 0.021(4) 0.061(5) 0.008(5)
C4 0.225(11) 0.116(6) 0.064(4) 0.034(4) 0.021(6) 0.023(7)
C5 0.164(8) 0.133(6) 0.071(4) 0.030(4) 0.002(4) 0.008(6)
C6 0.127(5) 0.086(4) 0.062(3) 0.016(3) -0.008(3) 0.009(4)
C7 0.093(5) 0.119(5) 0.083(4) 0.009(4) -0.027(3) -0.002(4)
C8 0.064(3) 0.065(3) 0.087(3) -0.002(3) 0.007(3) 0.001(3)
C9 0.059(3) 0.056(3) 0.062(3) 0.002(2) 0.008(2) -0.001(2)
C10 0.056(3) 0.070(3) 0.107(5) 0.021(3) -0.014(3) -0.005(3)
C11 0.077(4) 0.130(6) 0.125(5) 0.015(5) -0.036(4) -0.022(4)
C12 0.069(4) 0.156(7) 0.152(7) 0.036(6) -0.039(4) -0.046(4)
C13 0.069(4) 0.127(6) 0.143(7) 0.046(5) -0.014(4) -0.019(4)
C14 0.060(3) 0.069(3) 0.129(5) 0.024(4) -0.006(3) -0.005(3)
C15 0.062(3) 0.067(3) 0.105(5) 0.008(3) -0.011(3) -0.004(3)
C16 0.103(5) 0.110(5) 0.133(6) 0.004(5) 0.032(4) -0.011(4)
C17 0.065(3) 0.064(3) 0.066(3) 0.002(2) 0.004(2) 0.010(3)
C18 0.084(4) 0.135(6) 0.119(5) -0.056(5) -0.023(4) 0.003(4)
C19 0.067(3) 0.060(3) 0.062(3) 0.008(2) -0.001(2) -0.002(2)
C20 0.143(6) 0.066(4) 0.076(4) -0.011(3) 0.015(4) -0.003(4)
F1 0.240(5) 0.057(2) 0.142(4) -0.006(2) 0.045(3) -0.007(3)
F2 0.258(7) 0.094(3) 0.248(7) -0.017(4) 0.164(6) 0.014(4)
F3 0.400(11) 0.172(5) 0.152(5) -0.107(4) -0.143(6) 0.102(6)

loop_
_atom_type_symbol
_atom_type_description
_atom_type_scat_dispersion_real
_atom_type_scat_dispersion_imag
_atom_type_scat_source
C C 0.0033 0.0016 'International Tables Vol C Tables 4.2.6.8 and 6.1.1.4'
H H 0.0000 0.0000 'International Tables Vol C Tables 4.2.6.8 and 6.1.1.4'
N N 0.0061 0.0033 'International Tables Vol C Tables 4.2.6.8 and 6.1.1.4'
O O 0.0106 0.0060 'International Tables Vol C Tables 4.2.6.8 and 6.1.1.4'
F F 0.0171 0.0103 'International Tables Vol C Tables 4.2.6.8 and 6.1.1.4'

loop_
_geom_angle_atom_site_label_1
_geom_angle_atom_site_label_2
_geom_angle_atom_site_label_3
_geom_angle
_geom_angle_site_symmetry_1
_geom_angle_site_symmetry_3
_geom_angle_publ_flag
C19 N1 C1 125.8(4) . . ?
C19 N1 C9 116.5(4) . . ?
C1 N1 C9 117.1(4) . . ?
C10 N2 C8 120.4(5) . . ?
C10 N2 C7 119.6(5) . . ?
C8 N2 C7 117.6(5) . . ?
C17 O2 C18 116.4(4) . . ?
C2 C1 C6 123.9(5) . . ?
C2 C1 N1 118.9(5) . . ?
C6 C1 N1 117.1(5) . . ?
C1 C2 C3 117.3(7) . . ?
C4 C3 C2 119.0(7) . . ?
C5 C4 C3 122.1(7) . . ?
C6 C5 C4 120.5(8) . . ?
C5 C6 C1 117.2(7) . . ?
C5 C6 C7 120.1(7) . . ?
C1 C6 C7 122.7(5) . . ?
N2 C7 C6 114.4(5) . . ?
N2 C8 C9 113.1(4) . . ?
N1 C9 C17 109.4(4) . . ?
N1 C9 C8 109.6(4) . . ?
C17 C9 C8 113.2(4) . . ?
C15 C10 N2 123.5(5) . . ?
C15 C10 C11 117.2(6) . . ?
N2 C10 C11 119.3(6) . . ?
C12 C11 C10 118.3(7) . . ?
C13 C12 C11 123.5(6) . . ?
C14 C13 C12 119.7(7) . . ?
C13 C14 C15 118.0(7) . . ?
C13 C14 C16 121.6(7) . . ?
C15 C14 C16 120.4(5) . . ?
C10 C15 C14 123.2(5) . . ?
O1 C17 O2 124.7(5) . . ?
O1 C17 C9 126.1(5) . . ?
O2 C17 C9 109.2(4) . . ?
O3 C19 N1 124.5(5) . . ?
O3 C19 C20 116.8(5) . . ?
N1 C19 C20 118.6(5) . . ?
F3 C20 F1 109.2(7) . . ?
F3 C20 F2 104.6(7) . . ?
F1 C20 F2 102.6(6) . . ?
F3 C20 C19 115.9(6) . . ?
F1 C20 C19 112.0(5) . . ?
F2 C20 C19 111.5(6) . . ?

loop_
_geom_bond_atom_site_label_1
_geom_bond_atom_site_label_2
_geom_bond_distance
_geom_bond_site_symmetry_2
_geom_bond_publ_flag
N1 C19 1.342(6) . ?
N1 C1 1.455(6) . ?
N1 C9 1.474(6) . ?
N2 C10 1.408(7) . ?
N2 C8 1.451(6) . ?
N2 C7 1.456(8) . ?
O1 C17 1.192(6) . ?
O2 C17 1.324(6) . ?
O2 C18 1.451(7) . ?
O3 C19 1.203(5) . ?
C1 C2 1.389(8) . ?
C1 C6 1.400(8) . ?
C2 C3 1.403(9) . ?
C3 C4 1.389(11) . ?
C4 C5 1.382(12) . ?
C5 C6 1.371(9) . ?
C6 C7 1.499(9) . ?
C8 C9 1.532(7) . ?
C9 C17 1.518(7) . ?
C10 C15 1.382(8) . ?
C10 C11 1.414(8) . ?
C11 C12 1.382(10) . ?
C12 C13 1.372(10) . ?
C13 C14 1.355(9) . ?
C14 C15 1.418(8) . ?
C14 C16 1.500(9) . ?
C19 C20 1.519(8) . ?
C20 F3 1.234(7) . ?
C20 F1 1.293(7) . ?
C20 F2 1.313(9) . ?
